data_4109924
loop_
_publ_author_name
'Juan-Manuel Herrera'
'Simon J. A. Pope'
'Anthony J. H. M. Meijer'
'Timothy L. Easun'
'Harry Adams'
'Wassim Z. Alsindi'
'Xue-Zhong Sun'
'Michael W. George'
'Stephen Faulkner'
'Michael D. Ward'

_publ_contact_author
; 
        Prof. Mike Ward
        Department of Chemistry
        University of Sheffield
        SHEFFIELD
        S3 7HF
;
_publ_contact_author_email m.d.ward@sheffield.ac.uk
_publ_contact_author_fax '0114 2229346'
_publ_section_title
;
 Photophysical and Structural Properties of Cyanoruthenate Complexes of
 Hexaazatriphenylene
;
_journal_name_full 'Journal of the American Chemical Society'
_journal_page_first 11491
_journal_page_last 11504
_journal_paper_doi 10.1021/ja072672w
_journal_volume 129
_journal_year 2007
_chemical_formula_sum 'C48 H70 Gd2 N30 O26 Ru3'
_chemical_formula_weight 2101.05
_chemical_name_systematic
; 
 ? 
;
_space_group_IT_number 15
_symmetry_cell_setting monoclinic
_symmetry_space_group_name_Hall '-C 2yc'
_symmetry_space_group_name_H-M 'C 1 2/c 1'
_atom_sites_solution_hydrogens geom
_atom_sites_solution_primary direct
_atom_sites_solution_secondary difmap
_audit_creation_method SHELXL-97
_cell_angle_alpha 90.00
_cell_angle_beta 124.616(6)
_cell_angle_gamma 90.00
_cell_formula_units_Z 4
_cell_length_a 33.778(14)
_cell_length_b 13.233(6)
_cell_length_c 19.647(8)
_cell_measurement_temperature 423(2)
_cell_volume 7227(5)
_computing_cell_refinement 'Bruker SMART'
_computing_data_collection 'Bruker SMART'
_computing_data_reduction 'Bruker SAINT'
_computing_molecular_graphics 'Bruker SHELXTL'
_computing_publication_material 'Bruker SHELXTL'
_computing_structure_refinement 'SHELXL-97 (Sheldrick, 1997)'
_computing_structure_solution 'SHELXS-97 (Sheldrick, 1990)'
_diffrn_ambient_temperature 150(2)
_diffrn_measured_fraction_theta_full 0.997
_diffrn_measured_fraction_theta_max 0.997
_diffrn_measurement_device_type 'Bruker SMART CCD area detector'
_diffrn_measurement_method 'phi and omega scans'
_diffrn_radiation_monochromator graphite
_diffrn_radiation_source 'fine-focus sealed tube'
_diffrn_radiation_type MoK\a
_diffrn_radiation_wavelength 0.71073
_diffrn_reflns_av_R_equivalents 0.0497
_diffrn_reflns_av_sigmaI/netI 0.0354
_diffrn_reflns_limit_h_max 40
_diffrn_reflns_limit_h_min -40
_diffrn_reflns_limit_k_max 15
_diffrn_reflns_limit_k_min -15
_diffrn_reflns_limit_l_max 23
_diffrn_reflns_limit_l_min -23
_diffrn_reflns_number 32941
_diffrn_reflns_theta_full 25.00
_diffrn_reflns_theta_max 25.00
_diffrn_reflns_theta_min 1.47
_diffrn_standards_decay_% 0
_diffrn_standards_interval_count 0
_diffrn_standards_interval_time 0
_diffrn_standards_number 0
_exptl_absorpt_coefficient_mu 2.521
_exptl_absorpt_correction_T_max 0.4993
_exptl_absorpt_correction_T_min 0.3714
_exptl_absorpt_correction_type multi-scan
_exptl_absorpt_process_details sadabs
_exptl_crystal_colour orange
_exptl_crystal_density_diffrn 1.931
_exptl_crystal_description block
_exptl_crystal_F_000 4144
_exptl_crystal_size_max 0.49
_exptl_crystal_size_mid 0.49
_exptl_crystal_size_min 0.32
_refine_diff_density_max 3.622
_refine_diff_density_min -2.190
_refine_diff_density_rms 0.217
_refine_ls_extinction_method none
_refine_ls_goodness_of_fit_ref 1.066
_refine_ls_hydrogen_treatment mixed
_refine_ls_matrix_type full
_refine_ls_number_parameters 487
_refine_ls_number_reflns 6351
_refine_ls_number_restraints 0
_refine_ls_restrained_S_all 1.066
_refine_ls_R_factor_all 0.0593
_refine_ls_R_factor_gt 0.0546
_refine_ls_shift/su_max 0.000
_refine_ls_shift/su_mean 0.000
_refine_ls_structure_factor_coef Fsqd
_refine_ls_weighting_details 'calc w=1/[\s^2^(Fo^2^)+(0.0677P)^2^+251.8186P] where P=(Fo^2^+2Fc^2^)/3'
_refine_ls_weighting_scheme calc
_refine_ls_wR_factor_gt 0.1470
_refine_ls_wR_factor_ref 0.1499
_reflns_number_gt 5713
_reflns_number_total 6351
_reflns_threshold_expression >2sigma(I)
_cod_data_source_file ja072672wsi20070501_014951_5.cif
_cod_data_source_block Gd[1]
_cod_original_cell_volume 7228(5)
_cod_database_code 4109924

loop_
_symmetry_equiv_pos_as_xyz
'x, y, z'
'-x, y, -z+1/2'
'x+1/2, y+1/2, z'
'-x+1/2, y+1/2, -z+1/2'
'-x, -y, -z'
'x, -y, z-1/2'
'-x+1/2, -y+1/2, -z'
'x+1/2, -y+1/2, z-1/2'

loop_
_atom_site_label
_atom_site_type_symbol
_atom_site_fract_x
_atom_site_fract_y
_atom_site_fract_z
_atom_site_U_iso_or_equiv
_atom_site_adp_type
_atom_site_occupancy
_atom_site_symmetry_multiplicity
_atom_site_calc_flag
_atom_site_refinement_flags
Gd1 Gd 0.368696(14) 0.16091(3) 0.76758(2) 0.01712(14) Uani 1 1 d .
Ru1 Ru 0.32341(2) 0.68805(5) 0.85272(4) 0.01724(18) Uani 1 1 d .
Ru2 Ru 0.5000 -0.03939(7) 0.7500 0.0163(2) Uani 1 2 d S
C6 C 0.4080(3) 0.5869(6) 0.8775(5) 0.0175(16) Uani 1 1 d .
C2 C 0.4246(3) 0.7554(7) 0.8952(5) 0.0215(18) Uani 1 1 d .
H2 H 0.4127 0.8225 0.8895 0.026 Uiso 1 1 d R
C3 C 0.4700(3) 0.7341(7) 0.9123(5) 0.0234(18) Uani 1 1 d .
H3 H 0.4935 0.7869 0.9354 0.028 Uiso 1 1 d R
C5 C 0.4540(3) 0.5665(7) 0.8952(5) 0.0209(17) Uani 1 1 d .
C26 C 0.4672(3) 0.4624(6) 0.8956(5) 0.0181(16) Uani 1 1 d .
C22 C 0.5228(3) 0.3457(7) 0.9193(5) 0.0265(19) Uani 1 1 d .
H22 H 0.5555 0.3343 0.9379 0.032 Uiso 1 1 d R
C23 C 0.4885(3) 0.2694(7) 0.8905(5) 0.0237(18) Uani 1 1 d .
H23 H 0.4974 0.2034 0.8889 0.028 Uiso 1 1 calc R
C25 C 0.4327(3) 0.3846(7) 0.8696(5) 0.0198(17) Uani 1 1 d .
C15 C 0.3854(3) 0.4077(7) 0.8499(5) 0.0205(17) Uani 1 1 d .
C13 C 0.3118(3) 0.3570(6) 0.8142(5) 0.0225(18) Uani 1 1 d .
H13 H 0.2846 0.3128 0.7858 0.027 Uiso 1 1 d R
C12 C 0.3010(3) 0.4559(7) 0.8247(5) 0.0238(18) Uani 1 1 d .
H12 H 0.2718 0.4686 0.8176 0.029 Uiso 1 1 calc R
C16 C 0.3746(3) 0.5066(6) 0.8571(5) 0.0171(16) Uani 1 1 d .
C31 C 0.3503(3) 0.6861(7) 0.9765(5) 0.0237(19) Uani 1 1 d .
C35 C 0.2577(3) 0.6784(6) 0.8273(5) 0.0183(17) Uani 1 1 d .
C33 C 0.3216(3) 0.8350(7) 0.8579(5) 0.0234(18) Uani 1 1 d .
C37 C 0.2910(3) 0.6959(7) 0.7281(5) 0.0217(18) Uani 1 1 d .
C46 C 0.4754(3) -0.2536(6) 0.7375(5) 0.0174(16) Uani 1 1 d .
C45 C 0.4508(3) -0.3440(6) 0.7226(5) 0.0196(17) Uani 1 1 d .
C43 C 0.3844(3) -0.2542(7) 0.6894(5) 0.0269(19) Uani 1 1 d .
H43 H 0.3511 -0.2457 0.6684 0.032 Uiso 1 1 d R
C42 C 0.4084(3) -0.1636(7) 0.7034(5) 0.0230(18) Uani 1 1 d .
H42 H 0.3939 -0.0983 0.6925 0.028 Uiso 1 1 d R
C53 C 0.4759(3) -0.4397(7) 0.7352(5) 0.0229(18) Uani 1 1 d .
C52 C 0.4752(3) -0.6108(7) 0.7338(5) 0.0225(18) Uani 1 1 d .
H52 H 0.4626 -0.6720 0.7398 0.027 Uiso 1 1 d R
C63 C 0.4549(3) 0.0656(6) 0.7373(5) 0.0173(16) Uani 1 1 d .
C61 C 0.4767(3) -0.0353(6) 0.6283(5) 0.0219(18) Uani 1 1 d .
N1 N 0.3929(2) 0.6823(5) 0.8778(4) 0.0189(14) Uani 1 1 d .
N4 N 0.4855(3) 0.6420(6) 0.9133(4) 0.0239(16) Uani 1 1 d .
N21 N 0.5128(2) 0.4427(6) 0.9207(4) 0.0226(15) Uani 1 1 d .
N24 N 0.4433(2) 0.2879(6) 0.8652(4) 0.0207(15) Uani 1 1 d .
N14 N 0.3531(2) 0.3326(5) 0.8245(4) 0.0192(14) Uani 1 1 d .
N11 N 0.3315(2) 0.5318(5) 0.8445(4) 0.0194(14) Uani 1 1 d .
N32 N 0.3634(3) 0.6879(8) 1.0443(5) 0.041(2) Uani 1 1 d .
N36 N 0.2187(3) 0.6771(5) 0.8090(5) 0.0248(16) Uani 1 1 d .
N34 N 0.3219(3) 0.9245(6) 0.8607(4) 0.0241(16) Uiso 1 1 d .
N38 N 0.2715(3) 0.6977(8) 0.6579(5) 0.038(2) Uani 1 1 d .
N41 N 0.4546(2) -0.1621(5) 0.7271(4) 0.0202(15) Uani 1 1 d .
N51 N 0.4508(3) -0.5267(6) 0.7195(4) 0.0222(15) Uani 1 1 d .
N44 N 0.4043(2) -0.3431(6) 0.6991(4) 0.0227(15) Uani 1 1 d .
N64 N 0.4296(3) 0.1216(6) 0.7398(4) 0.0224(15) Uani 1 1 d .
N62 N 0.4665(3) -0.0303(6) 0.5613(5) 0.0290(17) Uani 1 1 d .
O11 O 0.3530(2) 0.1280(5) 0.8708(4) 0.0273(14) Uani 1 1 d .
H111 H 0.3651 0.1574 0.9169 0.033 Uiso 1 1 d R
H112 H 0.3340 0.0825 0.8661 0.033 Uiso 1 1 d R
O12 O 0.4367(2) 0.0645(5) 0.8901(4) 0.0307(15) Uani 1 1 d .
H121 H 0.4634 0.0491 0.8981 0.037 Uiso 1 1 d R
H122 H 0.4437 0.0750 0.9385 0.037 Uiso 1 1 d R
O13 O 0.3458(2) -0.0146(5) 0.7491(4) 0.0269(14) Uani 1 1 d .
H131 H 0.3406 -0.0399 0.7829 0.032 Uiso 1 1 d R
H132 H 0.3226 -0.0400 0.7043 0.032 Uiso 1 1 d R
O14 O 0.3317(2) 0.1060(5) 0.6252(4) 0.0281(14) Uani 1 1 d .
H141 H 0.3055 0.1335 0.5879 0.034 Uiso 1 1 d R
H142 H 0.3419 0.0814 0.5981 0.034 Uiso 1 1 d R
O15 O 0.3641(2) 0.3052(4) 0.6898(4) 0.0231(13) Uani 1 1 d .
H151 H 0.3677 0.2993 0.6507 0.028 Uiso 1 1 d R
H152 H 0.3554 0.3662 0.6845 0.028 Uiso 1 1 d R
O1W O 0.2703(3) 0.9010(6) 0.6043(5) 0.0442(18) Uani 1 1 d .
O2W O 0.3023(3) 0.8602(6) 0.5063(5) 0.0450(18) Uani 1 1 d .
O3W O 0.3644(3) 0.9760(6) 0.0347(5) 0.0465(19) Uani 1 1 d .
O4W O 0.4023(3) 0.5745(9) 0.5263(5) 0.068(3) Uani 1 1 d .
O5W O 0.1771(7) 0.9768(14) 0.4857(11) 0.152(7) Uani 1 1 d .
O6W O 0.3369(4) 0.4979(6) 0.6730(6) 0.061(2) Uani 1 1 d .
O7W O 0.3825(4) 0.7746(8) 0.5129(5) 0.065(3) Uani 1 1 d .
O8W O 0.2444(7) 0.1775(14) 0.4966(12) 0.058(4) Uiso 0.50 1 d P
O9W O 0.2472(8) 0.4530(18) 0.5931(14) 0.082(6) Uiso 0.50 1 d P

loop_
_atom_site_aniso_label
_atom_site_aniso_U_11
_atom_site_aniso_U_22
_atom_site_aniso_U_33
_atom_site_aniso_U_23
_atom_site_aniso_U_13
_atom_site_aniso_U_12
Gd1 0.0183(2) 0.0171(2) 0.0193(2) 0.00089(15) 0.01267(18) 0.00109(15)
Ru1 0.0177(3) 0.0166(3) 0.0188(3) -0.0001(2) 0.0112(3) -0.0007(2)
Ru2 0.0171(4) 0.0168(5) 0.0183(5) 0.000 0.0120(4) 0.000
C6 0.023(4) 0.019(4) 0.014(4) 0.000(3) 0.013(3) 0.001(3)
C2 0.024(4) 0.022(4) 0.018(4) -0.001(3) 0.012(4) -0.009(3)
C3 0.022(4) 0.021(4) 0.023(4) -0.003(3) 0.011(4) -0.007(3)
C5 0.019(4) 0.030(5) 0.012(4) 0.001(3) 0.008(3) -0.002(3)
C26 0.019(4) 0.020(4) 0.014(4) 0.003(3) 0.008(3) -0.001(3)
C22 0.020(4) 0.036(5) 0.019(4) 0.002(4) 0.008(4) 0.006(4)
C23 0.021(4) 0.028(5) 0.019(4) -0.001(4) 0.010(4) 0.005(4)
C25 0.020(4) 0.025(4) 0.018(4) 0.002(3) 0.013(3) -0.003(3)
C15 0.022(4) 0.023(4) 0.014(4) 0.001(3) 0.008(3) 0.001(3)
C13 0.022(4) 0.019(4) 0.031(5) -0.007(4) 0.018(4) -0.003(3)
C12 0.022(4) 0.025(5) 0.026(4) -0.005(4) 0.015(4) 0.002(4)
C16 0.019(4) 0.020(4) 0.017(4) 0.002(3) 0.013(3) 0.000(3)
C31 0.020(4) 0.029(5) 0.022(5) -0.001(4) 0.013(4) -0.003(4)
C35 0.027(5) 0.009(4) 0.025(4) 0.005(3) 0.019(4) 0.001(3)
C33 0.032(5) 0.020(4) 0.028(5) 0.001(3) 0.024(4) -0.005(4)
C37 0.017(4) 0.027(5) 0.022(5) 0.001(3) 0.011(4) -0.002(3)
C46 0.021(4) 0.018(4) 0.023(4) -0.001(3) 0.018(4) 0.010(3)
C45 0.020(4) 0.023(4) 0.021(4) -0.002(3) 0.015(4) -0.003(3)
C43 0.018(4) 0.034(5) 0.027(5) -0.002(4) 0.012(4) -0.003(4)
C42 0.021(4) 0.027(5) 0.024(4) 0.000(4) 0.015(4) 0.001(3)
C53 0.027(4) 0.025(5) 0.017(4) -0.001(3) 0.013(4) 0.007(4)
C52 0.032(5) 0.023(4) 0.020(4) 0.003(3) 0.019(4) -0.004(4)
C63 0.019(4) 0.018(4) 0.016(4) -0.001(3) 0.010(3) 0.000(3)
C61 0.021(4) 0.017(4) 0.026(5) -0.003(3) 0.013(4) 0.000(3)
N1 0.020(3) 0.020(4) 0.017(3) -0.002(3) 0.011(3) -0.002(3)
N4 0.021(4) 0.032(4) 0.020(4) -0.004(3) 0.012(3) -0.006(3)
N21 0.020(4) 0.033(4) 0.016(3) -0.003(3) 0.011(3) -0.003(3)
N24 0.022(4) 0.025(4) 0.020(4) -0.001(3) 0.015(3) 0.004(3)
N14 0.022(4) 0.018(3) 0.019(3) -0.002(3) 0.012(3) -0.003(3)
N11 0.021(3) 0.021(4) 0.018(3) -0.001(3) 0.012(3) 0.001(3)
N32 0.033(5) 0.063(6) 0.028(5) 0.004(4) 0.019(4) 0.004(4)
N36 0.025(4) 0.020(4) 0.035(4) 0.004(3) 0.020(4) 0.004(3)
N38 0.029(4) 0.061(6) 0.025(5) 0.002(4) 0.015(4) -0.003(4)
N41 0.020(4) 0.025(4) 0.018(3) 0.003(3) 0.012(3) -0.002(3)
N51 0.024(4) 0.024(4) 0.021(4) -0.003(3) 0.014(3) -0.004(3)
N44 0.021(4) 0.028(4) 0.024(4) 0.002(3) 0.016(3) 0.000(3)
N64 0.021(4) 0.026(4) 0.020(4) 0.002(3) 0.011(3) 0.002(3)
N62 0.027(4) 0.036(5) 0.024(4) -0.001(3) 0.014(3) -0.003(3)
O11 0.037(4) 0.021(3) 0.035(4) -0.002(3) 0.027(3) -0.005(3)
O12 0.032(3) 0.042(4) 0.024(3) 0.008(3) 0.019(3) 0.008(3)
O13 0.034(3) 0.023(3) 0.029(3) 0.000(3) 0.021(3) -0.001(3)
O14 0.025(3) 0.038(4) 0.022(3) -0.001(3) 0.014(3) 0.001(3)
O15 0.033(3) 0.017(3) 0.024(3) 0.001(2) 0.020(3) -0.001(2)
O1W 0.043(4) 0.041(4) 0.039(4) -0.003(3) 0.018(4) -0.005(3)
O2W 0.049(5) 0.047(5) 0.040(4) -0.004(3) 0.026(4) -0.004(4)
O3W 0.043(4) 0.053(5) 0.041(4) -0.004(4) 0.022(4) -0.006(4)
O4W 0.043(5) 0.110(8) 0.038(5) -0.011(5) 0.015(4) 0.027(5)
O5W 0.179(16) 0.131(14) 0.138(14) 0.067(12) 0.085(13) 0.079(13)
O6W 0.088(7) 0.029(4) 0.098(7) -0.014(4) 0.071(6) -0.009(4)
O7W 0.078(6) 0.083(7) 0.044(5) 0.019(5) 0.040(5) 0.031(5)

loop_
_atom_type_symbol
_atom_type_description
_atom_type_scat_dispersion_real
_atom_type_scat_dispersion_imag
_atom_type_scat_source
C C 0.0033 0.0016 'International Tables Vol C Tables 4.2.6.8 and 6.1.1.4'
H H 0.0000 0.0000 'International Tables Vol C Tables 4.2.6.8 and 6.1.1.4'
N N 0.0061 0.0033 'International Tables Vol C Tables 4.2.6.8 and 6.1.1.4'
O O 0.0106 0.0060 'International Tables Vol C Tables 4.2.6.8 and 6.1.1.4'
Ru Ru -1.2594 0.8363 'International Tables Vol C Tables 4.2.6.8 and 6.1.1.4'
Gd Gd -0.1653 3.9035 'International Tables Vol C Tables 4.2.6.8 and 6.1.1.4'

loop_
_geom_angle_atom_site_label_1
_geom_angle_atom_site_label_2
_geom_angle_atom_site_label_3
_geom_angle
_geom_angle_site_symmetry_1
_geom_angle_site_symmetry_3
O15 Gd1 O11 135.7(2) . .
O15 Gd1 O13 140.6(2) . .
O11 Gd1 O13 75.4(2) . .
O15 Gd1 O14 72.5(2) . .
O11 Gd1 O14 134.2(2) . .
O13 Gd1 O14 68.2(2) . .
O15 Gd1 N36 85.4(2) . 4_546
O11 Gd1 N36 76.6(2) . 4_546
O13 Gd1 N36 79.6(2) . 4_546
O14 Gd1 N36 70.6(2) . 4_546
O15 Gd1 N64 77.6(2) . .
O11 Gd1 N64 139.3(2) . .
O13 Gd1 N64 90.0(2) . .
O14 Gd1 N64 68.4(2) . .
N36 Gd1 N64 138.6(2) 4_546 .
O15 Gd1 O12 134.6(2) . .
O11 Gd1 O12 67.9(2) . .
O13 Gd1 O12 72.4(2) . .
O14 Gd1 O12 122.5(2) . .
N36 Gd1 O12 139.0(2) 4_546 .
N64 Gd1 O12 71.5(2) . .
O15 Gd1 N14 68.8(2) . .
O11 Gd1 N14 67.5(2) . .
O13 Gd1 N14 138.5(2) . .
O14 Gd1 N14 129.0(2) . .
N36 Gd1 N14 74.4(2) 4_546 .
N64 Gd1 N14 130.5(2) . .
O12 Gd1 N14 108.3(2) . .
O15 Gd1 N24 69.8(2) . .
O11 Gd1 N24 94.4(2) . .
O13 Gd1 N24 142.5(2) . .
O14 Gd1 N24 131.4(2) . .
N36 Gd1 N24 133.8(2) 4_546 .
N64 Gd1 N24 74.4(2) . .
O12 Gd1 N24 70.3(2) . .
N14 Gd1 N24 60.6(2) . .
C33 Ru1 C35 90.8(3) . .
C33 Ru1 C37 90.0(4) . .
C35 Ru1 C37 86.6(3) . .
C33 Ru1 C31 87.5(4) . .
C35 Ru1 C31 88.7(3) . .
C37 Ru1 C31 174.7(3) . .
C33 Ru1 N11 173.4(3) . .
C35 Ru1 N11 95.3(3) . .
C37 Ru1 N11 87.9(3) . .
C31 Ru1 N11 95.1(3) . .
C33 Ru1 N1 95.0(3) . .
C35 Ru1 N1 174.2(3) . .
C37 Ru1 N1 92.8(3) . .
C31 Ru1 N1 92.1(3) . .
N11 Ru1 N1 78.9(3) . .
C63 Ru2 C63 90.4(5) 2_656 .
C63 Ru2 C61 83.4(3) 2_656 .
C63 Ru2 C61 94.5(3) . .
C63 Ru2 C61 94.5(3) 2_656 2_656
C63 Ru2 C61 83.4(3) . 2_656
C61 Ru2 C61 177.0(5) . 2_656
C63 Ru2 N41 172.2(3) 2_656 .
C63 Ru2 N41 95.7(3) . .
C61 Ru2 N41 91.2(3) . .
C61 Ru2 N41 91.1(3) 2_656 .
C63 Ru2 N41 95.7(3) 2_656 2_656
C63 Ru2 N41 172.2(3) . 2_656
C61 Ru2 N41 91.1(3) . 2_656
C61 Ru2 N41 91.2(3) 2_656 2_656
N41 Ru2 N41 78.6(4) . 2_656
N1 C6 C5 122.6(8) . .
N1 C6 C16 116.8(7) . .
C5 C6 C16 120.6(8) . .
N1 C2 C3 121.7(8) . .
N1 C2 H2 114.8 . .
C3 C2 H2 123.2 . .
N4 C3 C2 124.0(8) . .
N4 C3 H3 116.9 . .
C2 C3 H3 117.8 . .
N4 C5 C6 121.0(8) . .
N4 C5 C26 120.5(8) . .
C6 C5 C26 118.5(8) . .
N21 C26 C25 121.8(8) . .
N21 C26 C5 118.1(7) . .
C25 C26 C5 120.1(7) . .
N21 C22 C23 122.9(8) . .
N21 C22 H22 113.4 . .
C23 C22 H22 123.7 . .
N24 C23 C22 122.2(8) . .
N24 C23 H23 118.9 . .
C22 C23 H23 118.9 . .
N24 C25 C26 121.4(7) . .
N24 C25 C15 118.5(7) . .
C26 C25 C15 120.0(8) . .
N14 C15 C16 121.9(8) . .
N14 C15 C25 118.9(8) . .
C16 C15 C25 119.2(8) . .
N14 C13 C12 122.7(8) . .
N14 C13 H13 121.1 . .
C12 C13 H13 114.3 . .
N11 C12 C13 121.7(8) . .
N11 C12 H12 119.2 . .
C13 C12 H12 119.2 . .
N11 C16 C15 121.8(7) . .
N11 C16 C6 117.2(7) . .
C15 C16 C6 121.0(7) . .
N32 C31 Ru1 176.6(9) . .
N36 C35 Ru1 176.0(7) . .
N34 C33 Ru1 177.6(8) . .
N38 C37 Ru1 177.2(8) . .
N41 C46 C45 122.7(7) . .
N41 C46 C46 116.7(5) . 2_656
C45 C46 C46 120.5(5) . 2_656
N44 C45 C46 120.0(8) . .
N44 C45 C53 120.7(8) . .
C46 C45 C53 119.4(7) . .
N44 C43 C42 123.4(8) . .
N44 C43 H43 123.1 . .
C42 C43 H43 113.3 . .
N41 C42 C43 120.9(8) . .
N41 C42 H42 114.1 . .
C43 C42 H42 124.8 . .
N51 C53 C53 122.0(5) . 2_656
N51 C53 C45 117.9(8) . .
C53 C53 C45 120.0(5) 2_656 .
N51 C52 C52 122.3(5) . 2_656
N51 C52 H52 118.2 . .
C52 C52 H52 116.3 2_656 .
N64 C63 Ru2 170.6(7) . .
N62 C61 Ru2 175.4(8) . .
C2 N1 C6 115.2(7) . .
C2 N1 Ru1 131.1(6) . .
C6 N1 Ru1 113.7(5) . .
C3 N4 C5 115.6(7) . .
C22 N21 C26 115.5(8) . .
C23 N24 C25 116.1(8) . .
C23 N24 Gd1 123.9(6) . .
C25 N24 Gd1 117.5(5) . .
C13 N14 C15 115.9(7) . .
C13 N14 Gd1 124.9(5) . .
C15 N14 Gd1 117.7(5) . .
C12 N11 C16 115.8(7) . .
C12 N11 Ru1 130.8(6) . .
C16 N11 Ru1 113.3(5) . .
C35 N36 Gd1 163.8(7) . 4_556
C42 N41 C46 115.9(7) . .
C42 N41 Ru2 130.2(6) . .
C46 N41 Ru2 113.9(5) . .
C52 N51 C53 115.6(7) . .
C43 N44 C45 117.1(8) . .
C63 N64 Gd1 151.2(7) . .
Gd1 O11 H111 127.9 . .
Gd1 O11 H112 123.5 . .
H111 O11 H112 108.6 . .
Gd1 O12 H121 126.4 . .
Gd1 O12 H122 120.3 . .
H121 O12 H122 104.1 . .
Gd1 O13 H131 117.0 . .
Gd1 O13 H132 124.7 . .
H131 O13 H132 100.1 . .
Gd1 O14 H141 117.9 . .
Gd1 O14 H142 135.3 . .
H141 O14 H142 102.6 . .
Gd1 O15 H151 121.1 . .
Gd1 O15 H152 137.0 . .
H151 O15 H152 101.3 . .

loop_
_geom_bond_atom_site_label_1
_geom_bond_atom_site_label_2
_geom_bond_distance
_geom_bond_site_symmetry_2
Gd1 O15 2.396(6) .
Gd1 O11 2.409(6) .
Gd1 O13 2.409(6) .
Gd1 O14 2.438(6) .
Gd1 N36 2.446(8) 4_546
Gd1 N64 2.465(7) .
Gd1 O12 2.533(6) .
Gd1 N14 2.712(7) .
Gd1 N24 2.713(7) .
Ru1 C33 1.949(9) .
Ru1 C35 1.984(8) .
Ru1 C37 2.040(9) .
Ru1 C31 2.056(9) .
Ru1 N11 2.104(7) .
Ru1 N1 2.109(7) .
Ru2 C63 1.971(8) 2_656
Ru2 C63 1.971(8) .
Ru2 C61 2.050(9) .
Ru2 C61 2.050(9) 2_656
Ru2 N41 2.099(7) .
Ru2 N41 2.099(7) 2_656
C6 N1 1.363(11) .
C6 C5 1.411(12) .
C6 C16 1.433(11) .
C2 N1 1.335(11) .
C2 C3 1.400(12) .
C2 H2 0.9552 .
C3 N4 1.322(12) .
C3 H3 0.9559 .
C5 N4 1.352(11) .
C5 C26 1.447(12) .
C26 N21 1.349(11) .
C26 C25 1.415(12) .
C22 N21 1.332(12) .
C22 C23 1.392(13) .
C22 H22 0.9569 .
C23 N24 1.333(11) .
C23 H23 0.9300 .
C25 N24 1.345(11) .
C25 C15 1.445(12) .
C15 N14 1.346(11) .
C15 C16 1.387(12) .
C13 N14 1.331(11) .
C13 C12 1.405(12) .
C13 H13 0.9557 .
C12 N11 1.328(11) .
C12 H12 0.9300 .
C16 N11 1.372(10) .
C31 N32 1.141(12) .
C35 N36 1.150(11) .
C33 N34 1.187(12) .
C37 N38 1.142(12) .
C46 N41 1.357(11) .
C46 C45 1.389(12) .
C46 C46 1.439(15) 2_656
C45 N44 1.363(11) .
C45 C53 1.464(12) .
C43 N44 1.315(12) .
C43 C42 1.385(13) .
C43 H43 0.9579 .
C42 N41 1.353(11) .
C42 H42 0.9554 .
C53 N51 1.357(12) .
C53 C53 1.383(18) 2_656
C52 N51 1.318(12) .
C52 C52 1.411(18) 2_656
C52 H52 0.9551 .
C63 N64 1.152(11) .
C61 N62 1.157(11) .
N36 Gd1 2.446(8) 4_556
O11 H111 0.8472 .
O11 H112 0.8465 .
O12 H121 0.8477 .
O12 H122 0.8516 .
O13 H131 0.8465 .
O13 H132 0.8475 .
O14 H141 0.8476 .
O14 H142 0.8465 .
O15 H151 0.8468 .
O15 H152 0.8457 .

loop_
_geom_torsion_atom_site_label_1
_geom_torsion_atom_site_label_2
_geom_torsion_atom_site_label_3
_geom_torsion_atom_site_label_4
_geom_torsion
_geom_torsion_site_symmetry_1
_geom_torsion_site_symmetry_4
N1 C2 C3 N4 -0.5(13) . .
N1 C6 C5 N4 -0.1(12) . .
C16 C6 C5 N4 179.0(7) . .
N1 C6 C5 C26 178.3(7) . .
C16 C6 C5 C26 -2.6(11) . .
N4 C5 C26 N21 5.1(11) . .
C6 C5 C26 N21 -173.3(7) . .
N4 C5 C26 C25 -174.5(7) . .
C6 C5 C26 C25 7.1(11) . .
N21 C22 C23 N24 -2.6(14) . .
N21 C26 C25 N24 -3.1(12) . .
C5 C26 C25 N24 176.5(7) . .
N21 C26 C25 C15 174.7(7) . .
C5 C26 C25 C15 -5.7(12) . .
N24 C25 C15 N14 -2.8(11) . .
C26 C25 C15 N14 179.3(7) . .
N24 C25 C15 C16 177.6(7) . .
C26 C25 C15 C16 -0.3(12) . .
N14 C13 C12 N11 1.0(14) . .
N14 C15 C16 N11 4.8(12) . .
C25 C15 C16 N11 -175.6(7) . .
N14 C15 C16 C6 -174.8(7) . .
C25 C15 C16 C6 4.8(12) . .
N1 C6 C16 N11 -3.9(10) . .
C5 C6 C16 N11 177.0(7) . .
N1 C6 C16 C15 175.7(7) . .
C5 C6 C16 C15 -3.4(12) . .
C33 Ru1 C31 N32 53(15) . .
C35 Ru1 C31 N32 -38(15) . .
C37 Ru1 C31 N32 -10(18) . .
N11 Ru1 C31 N32 -133(15) . .
N1 Ru1 C31 N32 148(15) . .
C33 Ru1 C35 N36 48(11) . .
C37 Ru1 C35 N36 -42(11) . .
C31 Ru1 C35 N36 136(11) . .
N11 Ru1 C35 N36 -129(11) . .
N1 Ru1 C35 N36 -126(10) . .
C35 Ru1 C33 N34 -162(21) . .
C37 Ru1 C33 N34 -75(21) . .
C31 Ru1 C33 N34 110(21) . .
N11 Ru1 C33 N34 -4(23) . .
N1 Ru1 C33 N34 18(21) . .
C33 Ru1 C37 N38 -125(19) . .
C35 Ru1 C37 N38 -34(19) . .
C31 Ru1 C37 N38 -63(21) . .
N11 Ru1 C37 N38 61(19) . .
N1 Ru1 C37 N38 140(19) . .
N41 C46 C45 N44 -2.3(12) . .
C46 C46 C45 N44 179.9(9) 2_656 .
N41 C46 C45 C53 179.9(7) . .
C46 C46 C45 C53 2.0(14) 2_656 .
N44 C43 C42 N41 1.1(14) . .
N44 C45 C53 N51 2.7(12) . .
C46 C45 C53 N51 -179.4(8) . .
N44 C45 C53 C53 -175.4(9) . 2_656
C46 C45 C53 C53 2.4(14) . 2_656
C63 Ru2 C63 N64 -116(5) 2_656 .
C61 Ru2 C63 N64 160(4) . .
C61 Ru2 C63 N64 -22(4) 2_656 .
N41 Ru2 C63 N64 68(4) . .
N41 Ru2 C63 N64 25(6) 2_656 .
C63 Ru2 C61 N62 21(10) 2_656 .
C63 Ru2 C61 N62 111(10) . .
C61 Ru2 C61 N62 66(10) 2_656 .
N41 Ru2 C61 N62 -153(10) . .
N41 Ru2 C61 N62 -74(10) 2_656 .
C3 C2 N1 C6 -0.4(11) . .
C3 C2 N1 Ru1 178.2(6) . .
C5 C6 N1 C2 0.6(11) . .
C16 C6 N1 C2 -178.5(7) . .
C5 C6 N1 Ru1 -178.2(6) . .
C16 C6 N1 Ru1 2.7(9) . .
C33 Ru1 N1 C2 3.1(8) . .
C35 Ru1 N1 C2 177(3) . .
C37 Ru1 N1 C2 93.3(8) . .
C31 Ru1 N1 C2 -84.6(8) . .
N11 Ru1 N1 C2 -179.4(8) . .
C33 Ru1 N1 C6 -178.4(6) . .
C35 Ru1 N1 C6 -4(3) . .
C37 Ru1 N1 C6 -88.1(6) . .
C31 Ru1 N1 C6 93.9(6) . .
N11 Ru1 N1 C6 -0.8(5) . .
C2 C3 N4 C5 1.0(12) . .
C6 C5 N4 C3 -0.7(11) . .
C26 C5 N4 C3 -179.1(7) . .
C23 C22 N21 C26 2.7(12) . .
C25 C26 N21 C22 0.1(11) . .
C5 C26 N21 C22 -179.5(7) . .
C22 C23 N24 C25 -0.5(12) . .
C22 C23 N24 Gd1 160.9(6) . .
C26 C25 N24 C23 3.2(11) . .
C15 C25 N24 C23 -174.7(7) . .
C26 C25 N24 Gd1 -159.4(6) . .
C15 C25 N24 Gd1 22.7(9) . .
O15 Gd1 N24 C23 -106.5(7) . .
O11 Gd1 N24 C23 116.0(7) . .
O13 Gd1 N24 C23 44.5(8) . .
O14 Gd1 N24 C23 -65.0(7) . .
N36 Gd1 N24 C23 -168.4(6) 4_546 .
N64 Gd1 N24 C23 -24.2(6) . .
O12 Gd1 N24 C23 51.4(6) . .
N14 Gd1 N24 C23 177.1(7) . .
O15 Gd1 N24 C25 54.7(6) . .
O11 Gd1 N24 C25 -82.8(6) . .
O13 Gd1 N24 C25 -154.4(5) . .
O14 Gd1 N24 C25 96.1(6) . .
N36 Gd1 N24 C25 -7.2(7) 4_546 .
N64 Gd1 N24 C25 137.0(6) . .
O12 Gd1 N24 C25 -147.4(6) . .
N14 Gd1 N24 C25 -21.7(5) . .
C12 C13 N14 C15 3.3(12) . .
C12 C13 N14 Gd1 -162.7(6) . .
C16 C15 N14 C13 -6.0(12) . .
C25 C15 N14 C13 174.3(7) . .
C16 C15 N14 Gd1 161.0(6) . .
C25 C15 N14 Gd1 -18.6(9) . .
O15 Gd1 N14 C13 108.0(7) . .
O11 Gd1 N14 C13 -64.8(7) . .
O13 Gd1 N14 C13 -36.4(8) . .
O14 Gd1 N14 C13 64.7(7) . .
N36 Gd1 N14 C13 16.8(7) 4_546 .
N64 Gd1 N14 C13 158.6(6) . .
O12 Gd1 N14 C13 -120.3(7) . .
N24 Gd1 N14 C13 -174.0(7) . .
O15 Gd1 N14 C15 -57.8(6) . .
O11 Gd1 N14 C15 129.4(6) . .
O13 Gd1 N14 C15 157.8(5) . .
O14 Gd1 N14 C15 -101.0(6) . .
N36 Gd1 N14 C15 -148.9(6) 4_546 .
N64 Gd1 N14 C15 -7.1(7) . .
O12 Gd1 N14 C15 73.9(6) . .
N24 Gd1 N14 C15 20.3(5) . .
C13 C12 N11 C16 -2.4(12) . .
C13 C12 N11 Ru1 173.0(6) . .
C15 C16 N11 C12 -0.4(11) . .
C6 C16 N11 C12 179.2(7) . .
C15 C16 N11 Ru1 -176.6(6) . .
C6 C16 N11 Ru1 3.0(9) . .
C33 Ru1 N11 C12 -155(3) . .
C35 Ru1 N11 C12 3.0(8) . .
C37 Ru1 N11 C12 -83.4(8) . .
C31 Ru1 N11 C12 92.1(8) . .
N1 Ru1 N11 C12 -176.7(8) . .
C33 Ru1 N11 C16 21(3) . .
C35 Ru1 N11 C16 178.5(6) . .
C37 Ru1 N11 C16 92.1(6) . .
C31 Ru1 N11 C16 -92.4(6) . .
N1 Ru1 N11 C16 -1.2(5) . .
Ru1 C35 N36 Gd1 60(12) . 4_556
C43 C42 N41 C46 -1.3(12) . .
C43 C42 N41 Ru2 178.3(6) . .
C45 C46 N41 C42 1.9(11) . .
C46 C46 N41 C42 179.9(9) 2_656 .
C45 C46 N41 Ru2 -177.7(6) . .
C46 C46 N41 Ru2 0.2(11) 2_656 .
C63 Ru2 N41 C42 -135(2) 2_656 .
C63 Ru2 N41 C42 5.9(8) . .
C61 Ru2 N41 C42 -88.7(7) . .
C61 Ru2 N41 C42 89.4(7) 2_656 .
N41 Ru2 N41 C42 -179.7(9) 2_656 .
C63 Ru2 N41 C46 44(2) 2_656 .
C63 Ru2 N41 C46 -174.6(6) . .
C61 Ru2 N41 C46 90.8(6) . .
C61 Ru2 N41 C46 -91.0(6) 2_656 .
N41 Ru2 N41 C46 -0.1(4) 2_656 .
C52 C52 N51 C53 2.2(14) 2_656 .
C53 C53 N51 C52 -0.3(14) 2_656 .
C45 C53 N51 C52 -178.4(7) . .
C42 C43 N44 C45 -1.4(13) . .
C46 C45 N44 C43 1.9(12) . .
C53 C45 N44 C43 179.7(8) . .
Ru2 C63 N64 Gd1 -39(5) . .
O15 Gd1 N64 C63 -164.9(13) . .
O11 Gd1 N64 C63 44.6(14) . .
O13 Gd1 N64 C63 -22.6(13) . .
O14 Gd1 N64 C63 -89.0(13) . .
N36 Gd1 N64 C63 -96.7(13) 4_546 .
O12 Gd1 N64 C63 48.9(13) . .
N14 Gd1 N64 C63 147.5(12) . .
N24 Gd1 N64 C63 122.9(13) . .
